data_4335439
loop_
_publ_author_name
'Colin R. Wilson'
'Alexander M. Fagenson'
'Wanvipa Ruangpradit'
'Mark T. Muller'
'Orde Q. Munro'

_publ_section_title
;
 Gold(III) Complexes of Pyridyl- and Isoquinolylamido Ligands: Structural,
 Spectroscopic, and Biological Studies of a New Class of Dual
 Topoisomerase I and II Inhibitors
;
_journal_name_full 'Inorganic Chemistry'
_journal_page_first 7889
_journal_page_last 7906
_journal_paper_doi 10.1021/ic400339z
_journal_volume 52
_journal_year 2013
_chemical_formula_moiety 'C26 H18 N4 O2'
_chemical_formula_sum 'C26 H18 N4 O2'
_chemical_formula_weight 418.44
_space_group_IT_number 14
_symmetry_cell_setting monoclinic
_symmetry_space_group_name_Hall '-P 2yn'
_symmetry_space_group_name_H-M 'P 1 21/n 1'
_atom_sites_solution_hydrogens geom
_atom_sites_solution_primary direct
_atom_sites_solution_secondary difmap
_audit_creation_method SHELXL-97
_audit_update_record
;
2012-04-11 # Formatted by publCIF
;
_cell_angle_alpha 90.00
_cell_angle_beta 93.836(3)
_cell_angle_gamma 90.00
_cell_formula_units_Z 4
_cell_length_a 5.7773(2)
_cell_length_b 13.3867(5)
_cell_length_c 26.7245(9)
_cell_measurement_reflns_used 9779
_cell_measurement_temperature 296(2)
_cell_measurement_theta_max 25.9986
_cell_measurement_theta_min 2.7530
_cell_volume 2062.22(13)
_computing_cell_refinement
;
CrysAlis RED, Oxford Diffraction Ltd.,
Version 1.171.32.37 (release 24-10-2008 CrysAlis171 .NET)
(compiled Oct 24 2008,09:44:38)
;
_computing_data_collection
;
CrysAlis CCD, Oxford Diffraction Ltd.,
Version 1.171.32.37 (release 24-10-2008 CrysAlis171 .NET)
(compiled Oct 24 2008,09:44:38)
;
_computing_data_reduction
;
CrysAlis RED, Oxford Diffraction Ltd.,
Version 1.171.32.37 (release 24-10-2008 CrysAlis171 .NET)
(compiled Oct 24 2008,09:44:38)
;
_computing_molecular_graphics 'WinGX (Farrugia, 1999)'
_computing_publication_material 'WinGX (Farrugia, 1999)'
_computing_structure_refinement 'SHELXL-97 (Sheldrick, 2008)'
_computing_structure_solution 'SHELXS-97 (Sheldrick, 1997)'
_diffrn_ambient_temperature 296(2)
_diffrn_detector_area_resol_mean 8.4190
_diffrn_measured_fraction_theta_full 0.999
_diffrn_measured_fraction_theta_max 0.995
_diffrn_measurement_device_type 'Xcalibur 2 CCD (Oxford Diffraction)'
_diffrn_measurement_method 'omega scans'
_diffrn_radiation_monochromator graphite
_diffrn_radiation_source 'fine-focus sealed tube'
_diffrn_radiation_type MoK\a
_diffrn_radiation_wavelength 0.71073
_diffrn_reflns_av_R_equivalents 0.0378
_diffrn_reflns_av_sigmaI/netI 0.0242
_diffrn_reflns_limit_h_max 7
_diffrn_reflns_limit_h_min -7
_diffrn_reflns_limit_k_max 16
_diffrn_reflns_limit_k_min -16
_diffrn_reflns_limit_l_max 32
_diffrn_reflns_limit_l_min -32
_diffrn_reflns_number 21333
_diffrn_reflns_theta_full 25.00
_diffrn_reflns_theta_max 26.06
_diffrn_reflns_theta_min 2.75
_exptl_absorpt_coefficient_mu 0.088
_exptl_absorpt_correction_type none
_exptl_crystal_colour colourless
_exptl_crystal_density_diffrn 1.348
_exptl_crystal_description planar
_exptl_crystal_F_000 872
_exptl_crystal_size_max 0.60
_exptl_crystal_size_mid 0.20
_exptl_crystal_size_min 0.10
_refine_diff_density_max 0.231
_refine_diff_density_min -0.276
_refine_diff_density_rms 0.087
_refine_ls_extinction_method none
_refine_ls_goodness_of_fit_ref 1.064
_refine_ls_hydrogen_treatment mixed
_refine_ls_matrix_type full
_refine_ls_number_parameters 297
_refine_ls_number_reflns 4036
_refine_ls_number_restraints 0
_refine_ls_restrained_S_all 1.064
_refine_ls_R_factor_all 0.0629
_refine_ls_R_factor_gt 0.0485
_refine_ls_shift/su_max 0.001
_refine_ls_shift/su_mean 0.000
_refine_ls_structure_factor_coef Fsqd
_refine_ls_weighting_details 'calc w=1/[\s^2^(Fo^2^)+(0.0922P)^2^+0.0000P] where P=(Fo^2^+2Fc^2^)/3'
_refine_ls_weighting_scheme calc
_refine_ls_wR_factor_gt 0.1263
_refine_ls_wR_factor_ref 0.1377
_reflns_number_gt 3035
_reflns_number_total 4036
_reflns_threshold_expression >2\s(I)
_cod_data_source_file ic400339z_si_002_1.cif
_cod_data_source_block Free_ligand_H2L4
_cod_database_code 4335439

loop_
_symmetry_equiv_pos_as_xyz
'x, y, z'
'-x+1/2, y+1/2, -z+1/2'
'-x, -y, -z'
'x-1/2, -y-1/2, z-1/2'

loop_
_atom_site_label
_atom_site_type_symbol
_atom_site_fract_x
_atom_site_fract_y
_atom_site_fract_z
_atom_site_U_iso_or_equiv
_atom_site_adp_type
_atom_site_occupancy
_atom_site_symmetry_multiplicity
_atom_site_calc_flag
_atom_site_refinement_flags
C1 C -0.4424(3) 0.37898(14) 0.55960(7) 0.0511(4) Uani 1 1 d .
H1 H -0.4720 0.3690 0.5253 0.061 Uiso 1 1 calc R
C2 C -0.5856(3) 0.44743(12) 0.58366(7) 0.0457(4) Uani 1 1 d .
C3 C -0.7719(3) 0.49906(15) 0.55815(8) 0.0629(5) Uani 1 1 d .
H3 H -0.8020 0.4898 0.5238 0.075 Uiso 1 1 calc R
C4 C -0.9079(3) 0.56223(15) 0.58346(9) 0.0688(6) Uani 1 1 d .
H4 H -1.0293 0.5961 0.5663 0.083 Uiso 1 1 calc R
C5 C -0.8652(3) 0.57612(15) 0.63507(9) 0.0661(6) Uani 1 1 d .
H5 H -0.9605 0.6185 0.6521 0.079 Uiso 1 1 calc R
C6 C -0.6849(3) 0.52827(13) 0.66100(7) 0.0558(5) Uani 1 1 d .
H6 H -0.6577 0.5388 0.6953 0.067 Uiso 1 1 calc R
C7 C -0.5405(3) 0.46304(12) 0.63567(6) 0.0417(4) Uani 1 1 d .
C8 C -0.3524(3) 0.41022(12) 0.65969(6) 0.0421(4) Uani 1 1 d .
H8 H -0.3145 0.4192 0.6938 0.050 Uiso 1 1 calc R
C9 C -0.2268(2) 0.34598(12) 0.63253(5) 0.0378(4) Uani 1 1 d .
C10 C -0.0286(3) 0.28924(12) 0.65865(5) 0.0396(4) Uani 1 1 d .
C11 C 0.2513(2) 0.15488(11) 0.64394(5) 0.0358(3) Uani 1 1 d .
C12 C 0.2960(3) 0.12540(12) 0.69368(5) 0.0433(4) Uani 1 1 d .
H12 H 0.1967 0.1455 0.7178 0.052 Uiso 1 1 calc R
C13 C 0.4857(3) 0.06676(13) 0.70758(6) 0.0474(4) Uani 1 1 d .
H13 H 0.5134 0.0477 0.7409 0.057 Uiso 1 1 calc R
C14 C 0.6343(3) 0.03626(13) 0.67251(6) 0.0463(4) Uani 1 1 d .
H14 H 0.7651 -0.0013 0.6822 0.056 Uiso 1 1 calc R
C15 C 0.5881(3) 0.06180(12) 0.62275(6) 0.0430(4) Uani 1 1 d .
H15 H 0.6863 0.0396 0.5989 0.052 Uiso 1 1 calc R
C16 C 0.3972(2) 0.12006(11) 0.60797(5) 0.0355(3) Uani 1 1 d .
C17 C 0.1698(3) 0.13504(11) 0.52612(5) 0.0366(3) Uani 1 1 d .
C18 C 0.1931(2) 0.16200(11) 0.47223(5) 0.0344(3) Uani 1 1 d .
C19 C 0.0202(2) 0.13897(11) 0.43687(5) 0.0357(3) Uani 1 1 d .
H19 H -0.1143 0.1078 0.4462 0.043 Uiso 1 1 calc R
C20 C 0.0462(2) 0.16265(11) 0.38592(5) 0.0343(3) Uani 1 1 d .
C21 C -0.1211(3) 0.13964(13) 0.34652(6) 0.0430(4) Uani 1 1 d .
H21 H -0.2564 0.1063 0.3535 0.052 Uiso 1 1 calc R
C22 C -0.0851(3) 0.16609(14) 0.29826(6) 0.0505(5) Uani 1 1 d .
H22 H -0.1972 0.1514 0.2727 0.061 Uiso 1 1 calc R
C23 C 0.1206(3) 0.21546(13) 0.28686(6) 0.0492(4) Uani 1 1 d .
H23 H 0.1430 0.2331 0.2539 0.059 Uiso 1 1 calc R
C24 C 0.2868(3) 0.23744(12) 0.32387(6) 0.0431(4) Uani 1 1 d .
H24 H 0.4228 0.2691 0.3159 0.052 Uiso 1 1 calc R
C25 C 0.2530(2) 0.21223(11) 0.37431(5) 0.0342(3) Uani 1 1 d .
C26 C 0.4179(3) 0.23327(12) 0.41437(6) 0.0402(4) Uani 1 1 d .
H26 H 0.5526 0.2666 0.4069 0.048 Uiso 1 1 calc R
N1 N -0.2707(2) 0.32861(11) 0.58235(5) 0.0456(3) Uani 1 1 d .
N2 N 0.0667(2) 0.21967(10) 0.62955(5) 0.0401(3) Uani 1 1 d .
N3 N 0.3652(2) 0.14696(10) 0.55629(5) 0.0396(3) Uani 1 1 d .
N4 N 0.3945(2) 0.20906(10) 0.46144(5) 0.0408(3) Uani 1 1 d .
O1 O 0.0352(2) 0.30751(11) 0.70201(4) 0.0639(4) Uani 1 1 d .
O2 O -0.01488(19) 0.10545(9) 0.54100(4) 0.0482(3) Uani 1 1 d .
H100 H 0.002(3) 0.2140(14) 0.5997(7) 0.053(5) Uiso 1 1 d .
H200 H 0.488(3) 0.1610(16) 0.5413(7) 0.066(6) Uiso 1 1 d .

loop_
_atom_site_aniso_label
_atom_site_aniso_U_11
_atom_site_aniso_U_22
_atom_site_aniso_U_33
_atom_site_aniso_U_23
_atom_site_aniso_U_13
_atom_site_aniso_U_12
C1 0.0614(10) 0.0451(10) 0.0447(9) -0.0079(8) -0.0124(8) 0.0082(8)
C2 0.0457(9) 0.0327(9) 0.0574(10) -0.0026(7) -0.0058(7) 0.0010(7)
C3 0.0625(11) 0.0491(11) 0.0739(13) -0.0049(10) -0.0183(9) 0.0085(9)
C4 0.0561(11) 0.0474(12) 0.1003(18) 0.0014(11) -0.0140(11) 0.0159(9)
C5 0.0601(12) 0.0419(11) 0.0979(17) 0.0018(10) 0.0164(11) 0.0149(9)
C6 0.0617(11) 0.0425(10) 0.0644(12) 0.0006(9) 0.0145(9) 0.0117(9)
C7 0.0440(8) 0.0285(8) 0.0529(10) 0.0014(7) 0.0066(7) 0.0006(7)
C8 0.0507(9) 0.0375(9) 0.0379(8) -0.0024(7) 0.0022(7) 0.0033(7)
C9 0.0407(8) 0.0358(8) 0.0367(8) -0.0037(6) 0.0010(6) 0.0018(6)
C10 0.0435(8) 0.0408(9) 0.0342(8) -0.0042(6) 0.0006(6) 0.0039(7)
C11 0.0392(8) 0.0342(8) 0.0336(8) -0.0018(6) -0.0002(6) 0.0029(6)
C12 0.0519(9) 0.0450(10) 0.0331(8) -0.0010(7) 0.0026(7) 0.0084(7)
C13 0.0613(10) 0.0442(10) 0.0354(9) 0.0032(7) -0.0060(7) 0.0080(8)
C14 0.0468(9) 0.0429(10) 0.0482(9) 0.0036(7) -0.0039(7) 0.0102(7)
C15 0.0424(8) 0.0410(9) 0.0461(9) -0.0012(7) 0.0064(7) 0.0057(7)
C16 0.0397(8) 0.0344(8) 0.0322(8) 0.0018(6) 0.0011(6) -0.0005(6)
C17 0.0439(8) 0.0318(8) 0.0344(8) -0.0038(6) 0.0056(6) -0.0007(6)
C18 0.0397(8) 0.0313(8) 0.0327(8) -0.0025(6) 0.0048(6) 0.0024(6)
C19 0.0371(8) 0.0333(8) 0.0369(8) -0.0017(6) 0.0056(6) 0.0012(6)
C20 0.0368(8) 0.0307(8) 0.0351(8) -0.0030(6) 0.0006(6) 0.0086(6)
C21 0.0411(8) 0.0458(10) 0.0412(9) -0.0056(7) -0.0029(7) 0.0057(7)
C22 0.0560(10) 0.0549(11) 0.0388(9) -0.0055(8) -0.0092(7) 0.0148(8)
C23 0.0682(11) 0.0489(10) 0.0303(8) 0.0047(7) 0.0019(7) 0.0183(8)
C24 0.0494(9) 0.0422(9) 0.0383(8) 0.0071(7) 0.0082(7) 0.0085(7)
C25 0.0394(8) 0.0308(8) 0.0327(7) 0.0017(6) 0.0039(6) 0.0085(6)
C26 0.0379(8) 0.0447(9) 0.0384(8) 0.0021(7) 0.0056(6) -0.0038(7)
N1 0.0538(8) 0.0419(8) 0.0400(7) -0.0071(6) -0.0056(6) 0.0096(6)
N2 0.0457(7) 0.0443(8) 0.0297(7) -0.0042(6) -0.0017(5) 0.0111(6)
N3 0.0433(7) 0.0444(8) 0.0314(7) 0.0023(5) 0.0055(6) -0.0004(6)
N4 0.0392(7) 0.0467(8) 0.0364(7) 0.0007(6) 0.0027(5) -0.0044(6)
O1 0.0764(9) 0.0707(9) 0.0421(7) -0.0195(6) -0.0143(6) 0.0299(7)
O2 0.0515(7) 0.0563(8) 0.0376(6) -0.0039(5) 0.0091(5) -0.0137(5)

loop_
_atom_type_symbol
_atom_type_description
_atom_type_scat_dispersion_real
_atom_type_scat_dispersion_imag
_atom_type_scat_source
C C 0.0033 0.0016 'International Tables Vol C Tables 4.2.6.8 and 6.1.1.4'
H H 0.0000 0.0000 'International Tables Vol C Tables 4.2.6.8 and 6.1.1.4'
N N 0.0061 0.0033 'International Tables Vol C Tables 4.2.6.8 and 6.1.1.4'
O O 0.0106 0.0060 'International Tables Vol C Tables 4.2.6.8 and 6.1.1.4'

loop_
_geom_angle_atom_site_label_1
_geom_angle_atom_site_label_2
_geom_angle_atom_site_label_3
_geom_angle
N1 C1 C2 124.54(15)
N1 C1 H1 117.7
C2 C1 H1 117.7
C7 C2 C3 119.08(16)
C7 C2 C1 117.87(14)
C3 C2 C1 123.04(16)
C4 C3 C2 120.57(19)
C4 C3 H3 119.7
C2 C3 H3 119.7
C3 C4 C5 120.17(18)
C3 C4 H4 119.9
C5 C4 H4 119.9
C6 C5 C4 121.00(18)
C6 C5 H5 119.5
C4 C5 H5 119.5
C5 C6 C7 120.00(18)
C5 C6 H6 120.0
C7 C6 H6 120.0
C6 C7 C2 119.18(15)
C6 C7 C8 123.53(16)
C2 C7 C8 117.28(14)
C9 C8 C7 119.54(15)
C9 C8 H8 120.2
C7 C8 H8 120.2
C8 C9 N1 123.94(14)
C8 C9 C10 119.06(13)
N1 C9 C10 117.00(13)
O1 C10 N2 125.19(14)
O1 C10 C9 120.83(14)
N2 C10 C9 113.98(13)
C12 C11 C16 118.61(13)
C12 C11 N2 121.55(13)
C16 C11 N2 119.83(13)
C13 C12 C11 120.73(14)
C13 C12 H12 119.6
C11 C12 H12 119.6
C14 C13 C12 120.46(15)
C14 C13 H13 119.8
C12 C13 H13 119.8
C13 C14 C15 119.57(15)
C13 C14 H14 120.2
C15 C14 H14 120.2
C14 C15 C16 120.80(15)
C14 C15 H15 119.6
C16 C15 H15 119.6
C15 C16 C11 119.72(13)
C15 C16 N3 117.80(13)
C11 C16 N3 122.38(13)
O2 C17 N3 123.59(14)
O2 C17 C18 121.59(13)
N3 C17 C18 114.81(13)
C19 C18 N4 123.43(13)
C19 C18 C17 120.18(13)
N4 C18 C17 116.39(12)
C18 C19 C20 119.72(14)
C18 C19 H19 120.1
C20 C19 H19 120.1
C21 C20 C19 123.76(14)
C21 C20 C25 118.83(14)
C19 C20 C25 117.40(13)
C22 C21 C20 120.43(15)
C22 C21 H21 119.8
C20 C21 H21 119.8
C21 C22 C23 120.57(15)
C21 C22 H22 119.7
C23 C22 H22 119.7
C24 C23 C22 120.46(15)
C24 C23 H23 119.8
C22 C23 H23 119.8
C23 C24 C25 120.26(15)
C23 C24 H24 119.9
C25 C24 H24 119.9
C26 C25 C24 123.02(14)
C26 C25 C20 117.54(13)
C24 C25 C20 119.44(14)
N4 C26 C25 124.64(14)
N4 C26 H26 117.7
C25 C26 H26 117.7
C1 N1 C9 116.80(14)
C10 N2 C11 126.63(13)
C10 N2 H100 115.1(12)
C11 N2 H100 118.2(12)
C17 N3 C16 126.59(13)
C17 N3 H200 115.6(12)
C16 N3 H200 116.6(12)
C26 N4 C18 117.24(12)

loop_
_geom_bond_atom_site_label_1
_geom_bond_atom_site_label_2
_geom_bond_distance
C1 N1 1.315(2)
C1 C2 1.417(2)
C1 H1 0.9300
C2 C7 1.412(2)
C2 C3 1.415(2)
C3 C4 1.364(3)
C3 H3 0.9300
C4 C5 1.397(3)
C4 H4 0.9300
C5 C6 1.371(3)
C5 H5 0.9300
C6 C7 1.412(2)
C6 H6 0.9300
C7 C8 1.414(2)
C8 C9 1.365(2)
C8 H8 0.9300
C9 N1 1.3678(19)
C9 C10 1.506(2)
C10 O1 1.2171(17)
C10 N2 1.3537(19)
C11 C12 1.394(2)
C11 C16 1.400(2)
C11 N2 1.4081(19)
C12 C13 1.379(2)
C12 H12 0.9300
C13 C14 1.375(2)
C13 H13 0.9300
C14 C15 1.382(2)
C14 H14 0.9300
C15 C16 1.387(2)
C15 H15 0.9300
C16 N3 1.4274(18)
C17 O2 1.2291(18)
C17 N3 1.352(2)
C17 C18 1.499(2)
C18 C19 1.364(2)
C18 N4 1.3709(19)
C19 C20 1.416(2)
C19 H19 0.9300
C20 C21 1.415(2)
C20 C25 1.419(2)
C21 C22 1.367(2)
C21 H21 0.9300
C22 C23 1.411(3)
C22 H22 0.9300
C23 C24 1.364(2)
C23 H23 0.9300
C24 C25 1.416(2)
C24 H24 0.9300
C25 C26 1.413(2)
C26 N4 1.3147(19)
C26 H26 0.9300
N2 H100 0.860(17)
N3 H200 0.86(2)

loop_
_geom_torsion_atom_site_label_1
_geom_torsion_atom_site_label_2
_geom_torsion_atom_site_label_3
_geom_torsion_atom_site_label_4
_geom_torsion
N1 C1 C2 C7 0.2(3)
N1 C1 C2 C3 -178.79(17)
C7 C2 C3 C4 -0.7(3)
C1 C2 C3 C4 178.33(19)
C2 C3 C4 C5 -0.4(3)
C3 C4 C5 C6 1.1(3)
C4 C5 C6 C7 -0.6(3)
C5 C6 C7 C2 -0.5(3)
C5 C6 C7 C8 -179.45(16)
C3 C2 C7 C6 1.1(2)
C1 C2 C7 C6 -177.94(16)
C3 C2 C7 C8 -179.83(15)
C1 C2 C7 C8 1.1(2)
C6 C7 C8 C9 177.73(16)
C2 C7 C8 C9 -1.3(2)
C7 C8 C9 N1 0.1(3)
C7 C8 C9 C10 -179.29(14)
C8 C9 C10 O1 -7.6(2)
N1 C9 C10 O1 172.96(16)
C8 C9 C10 N2 172.92(14)
N1 C9 C10 N2 -6.5(2)
C16 C11 C12 C13 2.8(2)
N2 C11 C12 C13 -176.09(15)
C11 C12 C13 C14 0.0(3)
C12 C13 C14 C15 -2.2(3)
C13 C14 C15 C16 1.7(3)
C14 C15 C16 C11 1.1(2)
C14 C15 C16 N3 177.51(15)
C12 C11 C16 C15 -3.3(2)
N2 C11 C16 C15 175.63(14)
C12 C11 C16 N3 -179.58(15)
N2 C11 C16 N3 -0.7(2)
O2 C17 C18 C19 -10.7(2)
N3 C17 C18 C19 169.96(13)
O2 C17 C18 N4 169.81(14)
N3 C17 C18 N4 -9.5(2)
N4 C18 C19 C20 0.9(2)
C17 C18 C19 C20 -178.52(13)
C18 C19 C20 C21 178.49(14)
C18 C19 C20 C25 -1.4(2)
C19 C20 C21 C22 179.12(15)
C25 C20 C21 C22 -0.9(2)
C20 C21 C22 C23 0.9(3)
C21 C22 C23 C24 0.1(3)
C22 C23 C24 C25 -1.0(2)
C23 C24 C25 C26 -179.76(15)
C23 C24 C25 C20 0.9(2)
C21 C20 C25 C26 -179.34(14)
C19 C20 C25 C26 0.6(2)
C21 C20 C25 C24 0.1(2)
C19 C20 C25 C24 180.00(13)
C24 C25 C26 N4 -178.47(15)
C20 C25 C26 N4 0.9(2)
C2 C1 N1 C9 -1.4(3)
C8 C9 N1 C1 1.2(2)
C10 C9 N1 C1 -179.37(15)
O1 C10 N2 C11 1.4(3)
C9 C10 N2 C11 -179.15(14)
C12 C11 N2 C10 27.1(2)
C16 C11 N2 C10 -151.76(16)
O2 C17 N3 C16 5.8(2)
C18 C17 N3 C16 -174.91(14)
C15 C16 N3 C17 128.48(16)
C11 C16 N3 C17 -55.2(2)
C25 C26 N4 C18 -1.5(2)
C19 C18 N4 C26 0.5(2)
C17 C18 N4 C26 180.00(14)
